data_8105155
loop_
_publ_author_name
'Wang, Jian-Ge.'

_publ_section_title
;
 Crystal structure of
 catena-poly[(\m2-3-(benzo[d]thiazol-2-yl)-5-carboxybenzoato-\k 2
 N:O)silver(I)], C15H8AgNO4S
;
_journal_issue 3
_journal_name_full 'Zeitschrift f\"ur Kristallographie - New Crystal Structures'
_journal_page_first 509
_journal_page_last 510
_journal_paper_doi 10.1515/ncrs-2019-0676
_journal_volume 235
_journal_year 2020
_chemical_formula_moiety 'C15 H8 Ag N O4 S'
_chemical_formula_sum 'C15 H8 Ag N O4 S'
_chemical_formula_weight 406.15
_space_group_crystal_system monoclinic
_space_group_IT_number 14
_space_group_name_Hall '-P 2yn'
_space_group_name_H-M_alt 'P 1 21/n 1'
_atom_sites_solution_hydrogens geom
_atom_sites_solution_primary iterative
_cell_angle_alpha 90
_cell_angle_beta 101.0636(18)
_cell_angle_gamma 90
_cell_formula_units_Z 4
_cell_length_a 8.38373(15)
_cell_length_b 14.5293(2)
_cell_length_c 10.5147(2)
_cell_measurement_reflns_used 14185
_cell_measurement_temperature 289.51(10)
_cell_measurement_theta_max 28.2470
_cell_measurement_theta_min 3.7300
_cell_volume 1256.99(4)
_computing_cell_refinement 'CrysAlisPro 1.171.39.46 (Rigaku OD, 2018)'
_computing_data_collection 'CrysAlisPro 1.171.39.46 (Rigaku OD, 2018)'
_computing_data_reduction 'CrysAlisPro 1.171.39.46 (Rigaku OD, 2018)'
_computing_molecular_graphics 'Olex2 (Dolomanov et al., 2009)'
_computing_publication_material 'Olex2 (Dolomanov et al., 2009)'
_computing_structure_refinement 'ShelXL (Sheldrick, 2015)'
_computing_structure_solution 'olex2.solve (Bourhis et al., 2015)'
_diffrn_ambient_environment air
_diffrn_ambient_temperature 289.51(10)
_diffrn_detector 'CCD plate'
_diffrn_detector_area_resol_mean 8.0584
_diffrn_detector_type EosS2
_diffrn_measured_fraction_theta_full 0.998
_diffrn_measured_fraction_theta_max 0.925
_diffrn_measurement_details
;
List of Runs (angles in degrees, time in seconds):

  # Type    Start    End  Width  t~exp~   \w     \q     \k     \f   Frames
--------------------------------------------------------------------------
  1  \w    -81.00  13.00   1.00    2.37    --  -13.80 -77.00 120.00   94
  2  \w    -31.00  53.00   1.00    2.37    --  -13.80  57.00 -90.00   84
  3  \w    -66.00   1.00   1.00    2.37    --  -13.80 122.00-105.01   67
  4  \w    -20.00  25.00   1.00    2.37    --  -13.80 -99.00-150.00   45
  5  \w     34.00  87.00   1.00    2.37    --   14.74-178.00  90.00   53
  6  \w     -4.00  84.00   1.00    2.37    --   14.74  38.00-120.00   88
  7  \w     -2.00  82.00   1.00    2.37    --   14.74  57.00  60.00   84
  8  \w     -4.00  84.00   1.00    2.37    --   14.74  38.00   0.00   88
  9  \w      5.00  71.00   1.00    2.37    --   14.74-129.00 107.00   66
 10  \w    -20.00  54.00   1.00    2.37    --   14.74 -99.00-180.00   74
 11  \w    -57.00  44.00   1.00    2.37    --   14.74 -19.00  30.00  101
 12  \w    -70.00  -5.00   1.00    2.37    --  -13.80 129.00 179.00   65
 13  \w    -86.00 -35.00   1.00    2.37    --  -13.80-178.00  60.00   51
 14  \w    -86.00 -35.00   1.00    2.37    --  -13.80-178.00-180.00   51
 15  \w    -20.00  54.00   1.00    2.37    --   14.74 -99.00   0.00   74
;
_diffrn_measurement_device 'four-circle diffractometer'
_diffrn_measurement_device_type 'SuperNova, Single source at offset/far, EosS2'
_diffrn_measurement_method '\w scans'
_diffrn_orient_matrix_type 'CrysAlisPro convention (1999,Acta A55,543-557)'
_diffrn_orient_matrix_UB_11 -0.0005218000
_diffrn_orient_matrix_UB_12 -0.0391746000
_diffrn_orient_matrix_UB_13 0.0401871000
_diffrn_orient_matrix_UB_21 -0.0062225000
_diffrn_orient_matrix_UB_22 0.0290635000
_diffrn_orient_matrix_UB_23 0.0530220000
_diffrn_orient_matrix_UB_31 -0.0859742000
_diffrn_orient_matrix_UB_32 -0.0018692000
_diffrn_orient_matrix_UB_33 -0.0173156000
_diffrn_radiation_monochromator mirror
_diffrn_radiation_probe x-ray
_diffrn_radiation_type MoK\a
_diffrn_radiation_wavelength 0.71073
_diffrn_reflns_av_R_equivalents 0.0367
_diffrn_reflns_av_unetI/netI 0.0214
_diffrn_reflns_Laue_measured_fraction_full 0.998
_diffrn_reflns_Laue_measured_fraction_max 0.925
_diffrn_reflns_limit_h_max 11
_diffrn_reflns_limit_h_min -10
_diffrn_reflns_limit_k_max 18
_diffrn_reflns_limit_k_min -19
_diffrn_reflns_limit_l_max 13
_diffrn_reflns_limit_l_min -13
_diffrn_reflns_number 29076
_diffrn_reflns_point_group_measured_fraction_full 0.998
_diffrn_reflns_point_group_measured_fraction_max 0.925
_diffrn_reflns_theta_full 25.242
_diffrn_reflns_theta_max 28.479
_diffrn_reflns_theta_min 3.430
_diffrn_source 'micro-focus sealed X-ray tube'
_diffrn_source_type 'SuperNova (Mo) X-ray Source'
_exptl_absorpt_coefficient_mu 1.788
_exptl_absorpt_correction_T_max 1.00000
_exptl_absorpt_correction_T_min 0.70210
_exptl_absorpt_correction_type multi-scan
_exptl_absorpt_process_details
;
CrysAlisPro 1.171.39.46 (Rigaku Oxford Diffraction, 2018)
Empirical absorption correction using spherical harmonics,
 implemented in SCALE3 ABSPACK scaling algorithm.
;
_exptl_crystal_colour yellow
_exptl_crystal_colour_primary yellow
_exptl_crystal_density_diffrn 2.146
_exptl_crystal_description block
_exptl_crystal_F_000 800
_exptl_crystal_size_max 0.25
_exptl_crystal_size_mid 0.24
_exptl_crystal_size_min 0.23
_refine_diff_density_max 0.803
_refine_diff_density_min -0.888
_refine_diff_density_rms 0.085
_refine_ls_extinction_coef .
_refine_ls_extinction_method none
_refine_ls_goodness_of_fit_ref 1.101
_refine_ls_hydrogen_treatment constr
_refine_ls_matrix_type full
_refine_ls_number_parameters 200
_refine_ls_number_reflns 2942
_refine_ls_number_restraints 0
_refine_ls_restrained_S_all 1.101
_refine_ls_R_factor_all 0.0386
_refine_ls_R_factor_gt 0.0340
_refine_ls_shift/su_max 0.001
_refine_ls_shift/su_mean 0.000
_refine_ls_structure_factor_coef Fsqd
_refine_ls_weighting_details 'w=1/[\s^2^(Fo^2^)+(0.0221P)^2^+2.4579P] where P=(Fo^2^+2Fc^2^)/3'
_refine_ls_weighting_scheme calc
_refine_ls_wR_factor_gt 0.0707
_refine_ls_wR_factor_ref 0.0724
_reflns_Friedel_coverage 0.000
_reflns_Friedel_fraction_full .
_reflns_Friedel_fraction_max .
_reflns_number_gt 2696
_reflns_number_total 2942
_reflns_threshold_expression 'I > 2\s(I)'
_cod_data_source_file suppl_ncrs-2019-0676_suppl.cif
_cod_data_source_block miao190328-2
_cod_original_cell_volume 1257.00(4)
_cod_database_code 8105155
_shelx_space_group_comment
;
The symmetry employed for this shelxl refinement is uniquely defined
by the following loop, which should always be used as a source of
symmetry information in preference to the above space-group names.
They are only intended as comments.
;
_shelx_estimated_absorpt_t_max 0.684
_shelx_estimated_absorpt_t_min 0.663
_reflns_odcompleteness_completeness 99.67
_reflns_odcompleteness_iscentric 1
_reflns_odcompleteness_theta 25.30
_olex2_refinement_description
;
1. Fixed Uiso
 At 1.2 times of:
  All C(H) groups
 At 1.5 times of:
  All O(H) groups
2.a Aromatic/amide H refined with riding coordinates:
 C2(H2A), C4(H4), C6(H6), C12(H12), C13(H13), C14(H14), C15(H15)
2.b Idealised tetrahedral OH refined as rotating group:
 O2(H2)
;

loop_
_space_group_symop_operation_xyz
'x, y, z'
'-x+1/2, y+1/2, -z+1/2'
'-x, -y, -z'
'x-1/2, -y-1/2, z-1/2'

loop_
_atom_site_label
_atom_site_type_symbol
_atom_site_fract_x
_atom_site_fract_y
_atom_site_fract_z
_atom_site_U_iso_or_equiv
_atom_site_adp_type
_atom_site_occupancy
_atom_site_site_symmetry_order
_atom_site_calc_flag
_atom_site_refinement_flags_posn
_atom_site_refinement_flags_adp
_atom_site_refinement_flags_occupancy
_atom_site_disorder_assembly
_atom_site_disorder_group
Ag1 Ag 0.61583(3) 0.42455(2) 0.43263(3) 0.04210(10) Uani 1 1 d . . . . .
S1 S 0.50761(8) 0.10441(5) 0.44032(8) 0.02939(18) Uani 1 1 d . . . . .
O1 O 0.1158(2) 0.51397(14) 0.3868(2) 0.0372(5) Uani 1 1 d . . . . .
O2 O -0.1337(2) 0.46736(14) 0.2967(2) 0.0305(5) Uani 1 1 d . . . . .
H2 H -0.1557 0.5215 0.3067 0.046 Uiso 1 1 calc GR . . . .
O3 O -0.2334(2) 0.12792(14) 0.1980(2) 0.0319(5) Uani 1 1 d . . . . .
O4 O -0.0182(2) 0.05591(13) 0.1476(2) 0.0304(5) Uani 1 1 d . . . . .
N1 N 0.5908(2) 0.27533(15) 0.4474(2) 0.0186(4) Uani 1 1 d . . . . .
C1 C 0.0776(3) 0.35716(17) 0.3215(2) 0.0177(5) Uani 1 1 d . . . . .
C2 C -0.0300(3) 0.28860(17) 0.2660(2) 0.0185(5) Uani 1 1 d . . . . .
H2A H -0.1397 0.3022 0.2389 0.022 Uiso 1 1 calc R . . . .
C3 C 0.0261(3) 0.20007(17) 0.2512(2) 0.0173(5) Uani 1 1 d . . . . .
C4 C 0.1900(3) 0.18051(17) 0.2943(2) 0.0181(5) Uani 1 1 d . . . . .
H4 H 0.2287 0.1219 0.2817 0.022 Uiso 1 1 calc R . . . .
C5 C 0.2973(3) 0.24720(17) 0.3562(2) 0.0172(5) Uani 1 1 d . . . . .
C6 C 0.2398(3) 0.33640(17) 0.3683(3) 0.0189(5) Uani 1 1 d . . . . .
H6 H 0.3103 0.3819 0.4078 0.023 Uiso 1 1 calc R . . . .
C7 C 0.0230(3) 0.45392(18) 0.3389(3) 0.0221(5) Uani 1 1 d . . . . .
C8 C -0.0859(3) 0.12231(17) 0.1938(3) 0.0198(5) Uani 1 1 d . . . . .
C9 C 0.4663(3) 0.22062(17) 0.4118(2) 0.0170(5) Uani 1 1 d . . . . .
C10 C 0.7298(3) 0.22536(18) 0.5020(2) 0.0180(5) Uani 1 1 d . . . . .
C11 C 0.7075(3) 0.13031(19) 0.5056(3) 0.0226(6) Uani 1 1 d . . . . .
C12 C 0.8349(4) 0.0715(2) 0.5562(3) 0.0339(7) Uani 1 1 d . . . . .
H12 H 0.8197 0.0082 0.5582 0.041 Uiso 1 1 calc R . . . .
C13 C 0.9848(4) 0.1104(2) 0.6032(3) 0.0333(7) Uani 1 1 d . . . . .
H13 H 1.0721 0.0726 0.6373 0.040 Uiso 1 1 calc R . . . .
C14 C 1.0075(3) 0.2050(2) 0.6007(3) 0.0300(7) Uani 1 1 d . . . . .
H14 H 1.1097 0.2294 0.6334 0.036 Uiso 1 1 calc R . . . .
C15 C 0.8822(3) 0.2634(2) 0.5508(3) 0.0234(6) Uani 1 1 d . . . . .
H15 H 0.8984 0.3267 0.5496 0.028 Uiso 1 1 calc R . . . .

loop_
_atom_site_aniso_label
_atom_site_aniso_U_11
_atom_site_aniso_U_22
_atom_site_aniso_U_33
_atom_site_aniso_U_23
_atom_site_aniso_U_13
_atom_site_aniso_U_12
Ag1 0.03863(16) 0.01716(13) 0.0732(2) 0.01288(11) 0.01751(13) 0.00302(9)
S1 0.0193(3) 0.0139(3) 0.0500(5) 0.0033(3) -0.0059(3) -0.0005(2)
O1 0.0248(11) 0.0195(10) 0.0623(15) -0.0087(10) -0.0044(10) -0.0003(8)
O2 0.0175(10) 0.0187(10) 0.0520(13) -0.0006(9) -0.0013(9) 0.0044(8)
O3 0.0176(10) 0.0230(10) 0.0530(14) -0.0058(9) 0.0019(9) -0.0034(8)
O4 0.0245(10) 0.0188(10) 0.0461(13) -0.0097(9) 0.0023(9) -0.0043(8)
N1 0.0163(10) 0.0160(11) 0.0218(11) 0.0007(8) -0.0003(8) 0.0030(8)
C1 0.0155(12) 0.0147(12) 0.0218(13) -0.0001(10) 0.0014(10) 0.0004(9)
C2 0.0121(11) 0.0185(12) 0.0232(13) -0.0005(10) -0.0006(10) -0.0002(9)
C3 0.0156(12) 0.0154(12) 0.0200(12) -0.0008(9) 0.0008(9) -0.0032(9)
C4 0.0183(12) 0.0135(12) 0.0216(13) 0.0005(9) 0.0015(10) 0.0011(9)
C5 0.0137(11) 0.0168(12) 0.0203(12) 0.0008(10) 0.0011(9) -0.0004(9)
C6 0.0151(12) 0.0163(12) 0.0231(13) -0.0020(10) -0.0016(10) -0.0018(9)
C7 0.0173(13) 0.0166(12) 0.0312(15) -0.0003(11) 0.0021(11) 0.0001(10)
C8 0.0198(13) 0.0135(12) 0.0238(13) 0.0011(10) -0.0015(10) -0.0016(10)
C9 0.0155(12) 0.0145(12) 0.0197(12) 0.0007(9) 0.0000(9) -0.0001(9)
C10 0.0148(12) 0.0201(13) 0.0182(12) 0.0011(10) 0.0006(9) 0.0026(10)
C11 0.0163(13) 0.0200(13) 0.0295(15) 0.0027(11) -0.0011(11) 0.0004(10)
C12 0.0271(15) 0.0212(15) 0.050(2) 0.0071(13) -0.0004(14) 0.0066(12)
C13 0.0196(14) 0.0388(18) 0.0388(17) 0.0066(14) -0.0013(12) 0.0103(12)
C14 0.0142(13) 0.0410(18) 0.0322(16) -0.0004(13) -0.0023(11) 0.0010(12)
C15 0.0203(13) 0.0231(14) 0.0253(14) -0.0011(11) 0.0009(11) -0.0035(10)

loop_
_atom_type_symbol
_atom_type_description
_atom_type_scat_dispersion_real
_atom_type_scat_dispersion_imag
_atom_type_scat_source
C C 0.0033 0.0016 'International Tables Vol C Tables 4.2.6.8 and 6.1.1.4'
H H 0.0000 0.0000 'International Tables Vol C Tables 4.2.6.8 and 6.1.1.4'
Ag Ag -0.8971 1.1015 'International Tables Vol C Tables 4.2.6.8 and 6.1.1.4'
N N 0.0061 0.0033 'International Tables Vol C Tables 4.2.6.8 and 6.1.1.4'
O O 0.0106 0.0060 'International Tables Vol C Tables 4.2.6.8 and 6.1.1.4'
S S 0.1246 0.1234 'International Tables Vol C Tables 4.2.6.8 and 6.1.1.4'

loop_
_geom_angle_atom_site_label_1
_geom_angle_atom_site_label_2
_geom_angle_atom_site_label_3
_geom_angle
_geom_angle_site_symmetry_1
_geom_angle_site_symmetry_3
O4 Ag1 N1 149.42(8) 2 .
C11 S1 C9 90.17(12) . .
C8 O4 Ag1 130.87(17) . 2_545
C9 N1 Ag1 131.63(17) . .
C9 N1 C10 111.0(2) . .
C10 N1 Ag1 117.38(16) . .
C2 C1 C7 122.2(2) . .
C6 C1 C2 120.3(2) . .
C6 C1 C7 117.5(2) . .
C3 C2 C1 120.2(2) . .
C2 C3 C4 119.2(2) . .
C2 C3 C8 122.5(2) . .
C4 C3 C8 118.3(2) . .
C3 C4 C5 121.2(2) . .
C4 C5 C6 118.9(2) . .
C4 C5 C9 119.1(2) . .
C6 C5 C9 121.9(2) . .
C1 C6 C5 120.1(2) . .
O1 C7 O2 123.5(2) . .
O1 C7 C1 122.6(2) . .
O2 C7 C1 113.9(2) . .
O3 C8 O4 125.8(2) . .
O3 C8 C3 118.6(2) . .
O4 C8 C3 115.6(2) . .
N1 C9 S1 114.79(18) . .
N1 C9 C5 127.3(2) . .
C5 C9 S1 117.82(18) . .
C11 C10 N1 114.8(2) . .
C11 C10 C15 120.0(2) . .
C15 C10 N1 125.2(2) . .
C10 C11 S1 109.28(19) . .
C12 C11 S1 129.4(2) . .
C12 C11 C10 121.4(3) . .
C13 C12 C11 117.8(3) . .
C12 C13 C14 121.1(3) . .
C15 C14 C13 121.4(3) . .
C14 C15 C10 118.3(3) . .

loop_
_geom_bond_atom_site_label_1
_geom_bond_atom_site_label_2
_geom_bond_distance
_geom_bond_site_symmetry_2
Ag1 O4 2.1817(19) 2
Ag1 N1 2.187(2) .
S1 C9 1.738(3) .
S1 C11 1.726(3) .
O1 C7 1.213(3) .
O2 C7 1.318(3) .
O3 C8 1.249(3) .
O4 Ag1 2.1817(19) 2_545
O4 C8 1.262(3) .
N1 C9 1.308(3) .
N1 C10 1.399(3) .
C1 C2 1.395(3) .
C1 C6 1.387(3) .
C1 C7 1.500(4) .
C2 C3 1.389(4) .
C3 C4 1.391(3) .
C3 C8 1.518(3) .
C4 C5 1.395(3) .
C5 C6 1.397(4) .
C5 C9 1.477(3) .
C10 C11 1.395(4) .
C10 C15 1.396(4) .
C11 C12 1.391(4) .
C12 C13 1.379(4) .
C13 C14 1.389(5) .
C14 C15 1.373(4) .

loop_
_geom_hbond_atom_site_label_D
_geom_hbond_atom_site_label_H
_geom_hbond_atom_site_label_A
_geom_hbond_distance_DH
_geom_hbond_distance_HA
_geom_hbond_distance_DA
_geom_hbond_angle_DHA
_geom_hbond_site_symmetry_A
O2 H2 O3 0.82 1.80 2.591(3) 161.6 2_455
